data_2010516
loop_
_publ_author_name
'Nanty, Dominique'
'Laurent, Marc'
'Khan, Masood A.'
'Ashby, Michael T.'

_publ_section_title
;
 <i>fac</i>-Tricarbonyl[bis(2-pyridylmethyl)
 ether-<i>N</i>,<i>O</i>,<i>N</i>']molybdenum(0)
;
_journal_issue 1
_journal_name_full 'Acta Crystallographica Section C'
_journal_page_first 35
_journal_page_last 36
_journal_paper_doi 10.1107/S0108270199012123
_journal_volume 56
_journal_year 2000
_chemical_formula_moiety '[Mo(C12 H12 N2 O)(CO)3 ]'
_chemical_formula_sum 'C15 H12 Mo N2 O4'
_chemical_formula_weight 380.21
_chemical_name_systematic
;
 ?
;
_space_group_IT_number 61
_symmetry_cell_setting orthorhombic
_symmetry_space_group_name_Hall '-P 2ac 2ab'
_symmetry_space_group_name_H-M 'P b c a'
_cell_angle_alpha 90.00
_cell_angle_beta 90.00
_cell_angle_gamma 90.00
_cell_formula_units_Z 8
_cell_length_a 13.8640(10)
_cell_length_b 13.3390(10)
_cell_length_c 16.4640(10)
_cell_measurement_reflns_used 38
_cell_measurement_temperature 198(2)
_cell_measurement_theta_max 24.964
_cell_measurement_theta_min 10.606
_cell_volume 3044.7(4)
_computing_cell_refinement XSCANS
_computing_data_collection 'XSCANS (Siemens 1994a)'
_computing_data_reduction XSCANS
_computing_molecular_graphics SHELXTL
_computing_publication_material SHELXTL
_computing_structure_refinement SHELXTL
_computing_structure_solution 'SHELXTL (Siemens 1994b)'
_diffrn_ambient_temperature 198(2)
_diffrn_measurement_device 'Siemens P4'
_diffrn_measurement_method '2\q/\w scans'
_diffrn_radiation_monochromator graphite
_diffrn_radiation_source 'fine-focus sealed tube'
_diffrn_radiation_type MoK\a
_diffrn_radiation_wavelength .71073
_diffrn_reflns_av_R_equivalents .0216
_diffrn_reflns_av_sigmaI/netI .0278
_diffrn_reflns_limit_h_max 16
_diffrn_reflns_limit_h_min -1
_diffrn_reflns_limit_k_max 15
_diffrn_reflns_limit_k_min -1
_diffrn_reflns_limit_l_max 1
_diffrn_reflns_limit_l_min -19
_diffrn_reflns_number 3376
_diffrn_reflns_theta_max 24.99
_diffrn_reflns_theta_min 2.45
_diffrn_standards_decay_% 6.69
_diffrn_standards_interval_count 97
_diffrn_standards_number 3
_exptl_absorpt_coefficient_mu .880
_exptl_absorpt_correction_type none
_exptl_crystal_colour yellow
_exptl_crystal_density_diffrn 1.659
_exptl_crystal_density_method 'not measured'
_exptl_crystal_description plate
_exptl_crystal_F_000 1520
_exptl_crystal_size_max .36
_exptl_crystal_size_mid .28
_exptl_crystal_size_min .24
_refine_diff_density_max .398
_refine_diff_density_min -.363
_refine_ls_extinction_method none
_refine_ls_goodness_of_fit_all 1.067
_refine_ls_goodness_of_fit_ref 1.076
_refine_ls_hydrogen_treatment refall
_refine_ls_matrix_type full
_refine_ls_number_parameters 247
_refine_ls_number_reflns 2655
_refine_ls_number_restraints 0
_refine_ls_restrained_S_all 1.087
_refine_ls_restrained_S_obs 1.076
_refine_ls_R_factor_all .0342
_refine_ls_R_factor_gt .0243
_refine_ls_shift/esd_mean .002
_refine_ls_shift/su_max .010
_refine_ls_structure_factor_coef Fsqd
_refine_ls_weighting_details 'w = 1/[\s^2^(Fo^2^)+(0.0289P)^2^+0.7814P] where P=(Fo^2^+2Fc^2^)/3'
_refine_ls_weighting_scheme calc
_refine_ls_wR_factor_all .0681
_refine_ls_wR_factor_ref .0606
_reflns_number_gt 2196
_reflns_number_total 2660
_reflns_observed_criterion I>2\s(I)
_cod_data_source_file da1090.cif
_cod_data_source_block I
_cod_depositor_comments
;
The following automatic conversions were performed:

'_refine_ls_weighting_scheme' value 'calc w =
1/[\s^2^(Fo^2^)+(0.0289P)^2^+0.7814P] where P=(Fo^2^+2Fc^2^)/3' was
changed to 'calc'. New tag '_refine_ls_weighting_details' was
created. The value of the new tag was set to 'w =
1/[\s^2^(Fo^2^)+(0.0289P)^2^+0.7814P] where P=(Fo^2^+2Fc^2^)/3'.

Automatic conversion script
Id: cif_fix_values 3143 2015-03-26 13:38:13Z robertas 
;
_cod_original_sg_symbol_H-M Pbca
_cod_database_code 2010516
_cod_database_fobs_code 2010516

loop_
_symmetry_equiv_pos_as_xyz
'x, y, z'
'-x+1/2, -y, z+1/2'
'-x, y+1/2, -z+1/2'
'x+1/2, -y+1/2, -z'
'-x, -y, -z'
'x-1/2, y, -z-1/2'
'x, -y-1/2, z-1/2'
'-x-1/2, y-1/2, z'

loop_
_atom_site_aniso_label
_atom_site_aniso_U_11
_atom_site_aniso_U_22
_atom_site_aniso_U_33
_atom_site_aniso_U_12
_atom_site_aniso_U_13
_atom_site_aniso_U_23
Mo1 .02889(13) .03483(14) .04207(14) -.00280(8) -.00089(9) -.00431(9)
N1 .0350(11) .0414(12) .0456(12) .0000(9) -.0001(9) .0013(10)
N2 .0413(12) .0360(11) .0491(13) -.0028(9) .0029(10) -.0033(10)
O1 .0406(10) .0501(11) .0488(10) -.0108(9) .0012(8) -.0075(9)
O3 .0629(14) .0536(13) .0805(15) -.0242(11) -.0183(12) .0040(11)
O4 .078(2) .066(2) .100(2) .0236(14) -.0180(14) .0079(14)
O5 .0569(12) .0764(15) .0593(13) .0010(11) .0126(11) -.0134(12)
C1 .046(2) .073(2) .049(2) -.013(2) .0005(13) -.016(2)
C2 .065(2) .053(2) .080(2) -.021(2) -.017(2) .007(2)
C3 .0415(14) .0415(15) .047(2) .0005(12) -.0026(11) .0054(13)
C4 .0428(15) .052(2) .053(2) -.0025(14) -.0022(13) -.0046(14)
C5 .0347(12) .0403(15) .052(2) -.0020(11) -.0015(12) -.0057(12)
C11 .0388(13) .046(2) .0437(14) .0021(12) -.0055(11) -.0018(12)
C12 .054(2) .058(2) .0439(14) .0035(14) -.0035(13) -.0059(15)
C13 .050(2) .082(2) .049(2) .009(2) .0087(14) -.001(2)
C14 .0376(15) .075(2) .056(2) -.0011(15) .0046(13) .005(2)
C15 .0339(13) .051(2) .053(2) -.0032(12) -.0028(12) .0054(13)
C21 .0484(15) .042(2) .051(2) -.0060(13) .0021(13) -.0054(13)
C22 .078(2) .039(2) .077(2) -.007(2) .000(2) -.006(2)
C23 .077(2) .046(2) .088(2) .015(2) .000(2) .004(2)
C24 .051(2) .054(2) .085(2) .008(2) -.005(2) .009(2)
C25 .0395(14) .044(2) .061(2) -.0017(12) -.0027(13) -.0006(14)

loop_
_atom_site_label
_atom_site_fract_x
_atom_site_fract_y
_atom_site_fract_z
_atom_site_U_iso_or_equiv
_atom_site_thermal_displace_type
_atom_site_calc_flag
_atom_site_refinement_flags
_atom_site_occupancy
_atom_site_disorder_group
_atom_site_type_symbol
Mo1 .036449(14) .23082(2) .145273(13) .03527(9) Uani d . 1 . Mo
N1 -.03950(14) .2682(2) .26240(14) .0407(5) Uani d . 1 . N
N2 -.0415(2) .3727(2) .10793(13) .0422(5) Uani d . 1 . N
O1 .11758(13) .36238(14) .20283(10) .0465(4) Uani d . 1 . O
O3 -.1072(2) .0708(2) .08466(14) .0657(6) Uani d . 1 . O
O4 .1675(2) .0572(2) .2064(2) .0811(7) Uani d . 1 . O
O5 .1505(2) .2018(2) -.01524(13) .0642(6) Uani d . 1 . O
C1 .1050(2) .3625(3) .2899(2) .0556(8) Uani d . 1 . C
C2 .1005(3) .4554(3) .1621(2) .0659(9) Uani d . 1 . C
C3 -.0516(2) .1309(2) .1068(2) .0435(6) Uani d . 1 . C
C4 .1166(2) .1211(2) .1858(2) .0493(7) Uani d . 1 . C
C5 .1066(2) .2141(2) .0443(2) .0424(6) Uani d . 1 . C
C11 .0040(2) .3336(2) .3129(2) .0428(6) Uani d . 1 . C
C12 -.0395(2) .3673(3) .3834(2) .0519(7) Uani d . 1 . C
C13 -.1299(2) .3329(3) .4024(2) .0604(8) Uani d . 1 . C
C14 -.1751(2) .2668(3) .3515(2) .0563(8) Uani d . 1 . C
C15 -.1287(2) .2364(2) .2824(2) .0460(6) Uani d . 1 . C
C21 .0005(2) .4606(2) .1256(2) .0471(6) Uani d . 1 . C
C22 -.0432(3) .5509(2) .1086(2) .0644(9) Uani d . 1 . C
C23 -.1335(3) .5518(3) .0752(2) .0706(10) Uani d . 1 . C
C24 -.1778(2) .4625(2) .0573(2) .0632(9) Uani d . 1 . C
C25 -.1303(2) .3750(2) .0741(2) .0481(6) Uani d . 1 . C
H1' .116(2) .428(3) .310(2) .074(11) Uiso d . 1 . H
H1" .152(3) .311(3) .312(2) .083(11) Uiso d . 1 . H
H2' .109(3) .514(3) .204(2) .078(11) Uiso d . 1 . H
H2" .150(3) .464(3) .117(2) .090(12) Uiso d . 1 . H
H12 -.011(2) .414(3) .4146(18) .056(9) Uiso d . 1 . H
H13 -.159(2) .359(3) .449(2) .073(10) Uiso d . 1 . H
H14 -.236(3) .237(2) .364(2) .068(10) Uiso d . 1 . H
H15 -.160(2) .193(2) .2437(17) .051(8) Uiso d . 1 . H
H22 -.009(3) .612(3) .120(2) .078(11) Uiso d . 1 . H
H23 -.163(2) .613(3) .068(2) .080(11) Uiso d . 1 . H
H24 -.244(3) .460(3) .030(2) .094(12) Uiso d . 1 . H
H25 -.156(2) .308(2) .0574(17) .052(8) Uiso d . 1 . H

loop_
_atom_type_symbol
_atom_type_description
_atom_type_scat_dispersion_real
_atom_type_scat_dispersion_imag
_atom_type_scat_source
C C .0033 .0016 'International Tables Vol C Tables 4.2.6.8 and 6.1.1.4'
H H .0000 .0000 'International Tables Vol C Tables 4.2.6.8 and 6.1.1.4'
N N .0061 .0033 'International Tables Vol C Tables 4.2.6.8 and 6.1.1.4'
O O .0106 .0060 'International Tables Vol C Tables 4.2.6.8 and 6.1.1.4'
Mo Mo -1.6832 .6857 'International Tables Vol C Tables 4.2.6.8 and 6.1.1.4'

loop_
_geom_angle_atom_site_label_1
_geom_angle_atom_site_label_2
_geom_angle_atom_site_label_3
_geom_angle
_geom_angle_publ_flag
C3 Mo1 C5 87.49(11) yes
C3 Mo1 C4 87.33(12) yes
C5 Mo1 C4 85.47(11) yes
C3 Mo1 N1 98.01(10) yes
C5 Mo1 N1 173.59(9) yes
C4 Mo1 N1 98.02(10) yes
C3 Mo1 N2 100.83(10) yes
C5 Mo1 N2 95.92(10) yes
C4 Mo1 N2 171.76(10) yes
N1 Mo1 N2 79.88(8) yes
C3 Mo1 O1 169.56(9) yes
C5 Mo1 O1 101.32(9) yes
C4 Mo1 O1 98.84(10) yes
N1 Mo1 O1 72.88(7) yes
N2 Mo1 O1 72.92(8) yes
C15 N1 C11 117.6(2) ?
C15 N1 Mo1 124.6(2) ?
C11 N1 Mo1 117.5(2) ?
C21 N2 C25 117.8(2) ?
C21 N2 Mo1 117.7(2) ?
C25 N2 Mo1 124.4(2) ?
C2 O1 C1 116.4(3) ?
C2 O1 Mo1 112.9(2) ?
C1 O1 Mo1 110.6(2) ?
O1 C1 C11 111.3(2) ?
O1 C1 H1' 109(2) ?
C11 C1 H1' 107(2) ?
O1 C1 H1" 106(2) ?
C11 C1 H1" 110(2) ?
H1' C1 H1" 114(3) ?
O1 C2 C21 112.3(2) ?
O1 C2 H2' 108.7(18) ?
C21 C2 H2' 109.4(19) ?
O1 C2 H2" 109(2) ?
C21 C2 H2" 109(2) ?
H2' C2 H2" 109(3) ?
O3 C3 Mo1 178.2(2) ?
O4 C4 Mo1 176.3(3) ?
O5 C5 Mo1 178.0(2) ?
N1 C11 C12 122.2(3) ?
N1 C11 C1 115.3(2) ?
C12 C11 C1 122.4(3) ?
C13 C12 C11 118.8(3) ?
C13 C12 H12 120(2) ?
C11 C12 H12 121(2) ?
C14 C13 C12 119.7(3) ?
C14 C13 H13 123(2) ?
C12 C13 H13 117(2) ?
C15 C14 C13 119.0(3) ?
C15 C14 H14 118(2) ?
C13 C14 H14 123(2) ?
N1 C15 C14 122.7(3) ?
N1 C15 H15 116.1(17) ?
C14 C15 H15 121.1(17) ?
N2 C21 C22 122.0(3) ?
N2 C21 C2 116.3(3) ?
C22 C21 C2 121.6(3) ?
C23 C22 C21 119.5(3) ?
C23 C22 H22 122(2) ?
C21 C22 H22 119(2) ?
C22 C23 C24 119.2(3) ?
C22 C23 H23 118(2) ?
C24 C23 H23 123(2) ?
C25 C24 C23 118.8(3) ?
C25 C24 H24 120(2) ?
C23 C24 H24 122(2) ?
N2 C25 C24 122.7(3) ?
N2 C25 H25 114.9(16) ?
C24 C25 H25 122.2(16) ?

loop_
_geom_bond_atom_site_label_1
_geom_bond_atom_site_label_2
_geom_bond_site_symmetry_2
_geom_bond_distance
_geom_bond_publ_flag
Mo1 C3 . 1.915(3) yes
Mo1 C5 . 1.939(3) yes
Mo1 C4 . 1.955(3) yes
Mo1 N1 . 2.253(2) yes
Mo1 N2 . 2.265(2) yes
Mo1 O1 . 2.290(2) yes
N1 C15 . 1.348(3) ?
N1 C11 . 1.348(3) ?
N2 C21 . 1.341(4) ?
N2 C25 . 1.350(3) ?
O1 C2 . 1.430(4) ?
O1 C1 . 1.444(3) ?
O3 C3 . 1.170(3) ?
O4 C4 . 1.157(4) ?
O5 C5 . 1.165(3) ?
C1 C11 . 1.501(4) ?
C1 H1' . .94(3) ?
C1 H1" . 1.01(4) ?
C2 C21 . 1.513(5) ?
C2 H2' . 1.05(4) ?
C2 H2" . 1.02(4) ?
C11 C12 . 1.383(4) ?
C12 C13 . 1.371(4) ?
C12 H12 . .90(3) ?
C13 C14 . 1.369(5) ?
C13 H13 . .94(3) ?
C14 C15 . 1.369(4) ?
C14 H14 . .95(4) ?
C15 H15 . .96(3) ?
C21 C22 . 1.376(4) ?
C22 C23 . 1.367(5) ?
C22 H22 . .96(4) ?
C23 C24 . 1.372(5) ?
C23 H23 . .92(4) ?
C24 C25 . 1.369(4) ?
C24 H24 . 1.01(3) ?
C25 H25 . 1.01(3) ?

loop_
_geom_torsion_atom_site_label_1
_geom_torsion_atom_site_label_2
_geom_torsion_atom_site_label_3
_geom_torsion_atom_site_label_4
_geom_torsion
C3 Mo1 N1 C15 -10.3(2)
C5 Mo1 N1 C15 138.7(8)
C4 Mo1 N1 C15 -98.7(2)
N2 Mo1 N1 C15 89.4(2)
O1 Mo1 N1 C15 164.5(2)
C3 Mo1 N1 C11 175.5(2)
C5 Mo1 N1 C11 -35.5(9)
C4 Mo1 N1 C11 87.1(2)
N2 Mo1 N1 C11 -84.9(2)
O1 Mo1 N1 C11 -9.8(2)
C3 Mo1 N2 C21 -179.9(2)
C5 Mo1 N2 C21 -91.3(2)
C4 Mo1 N2 C21 7.9(8)
N1 Mo1 N2 C21 83.8(2)
O1 Mo1 N2 C21 8.7(2)
C3 Mo1 N2 C25 4.8(2)
C5 Mo1 N2 C25 93.4(2)
C4 Mo1 N2 C25 -167.4(6)
N1 Mo1 N2 C25 -91.5(2)
O1 Mo1 N2 C25 -166.6(2)
C3 Mo1 O1 C2 -76.3(5)
C5 Mo1 O1 C2 70.9(2)
C4 Mo1 O1 C2 158.0(2)
N1 Mo1 O1 C2 -106.3(2)
N2 Mo1 O1 C2 -21.9(2)
C3 Mo1 O1 C1 56.2(6)
C5 Mo1 O1 C1 -156.6(2)
C4 Mo1 O1 C1 -69.5(2)
N1 Mo1 O1 C1 26.2(2)
N2 Mo1 O1 C1 110.6(2)
C2 O1 C1 C11 91.7(3)
Mo1 O1 C1 C11 -38.9(3)
C1 O1 C2 C21 -98.0(3)
Mo1 O1 C2 C21 31.6(4)
C5 Mo1 C3 O3 -157(8)
C4 Mo1 C3 O3 118(8)
N1 Mo1 C3 O3 20(8)
N2 Mo1 C3 O3 -61(8)
O1 Mo1 C3 O3 -9(8)
C3 Mo1 C4 O4 108(4)
C5 Mo1 C4 O4 20(4)
N1 Mo1 C4 O4 -155(4)
N2 Mo1 C4 O4 -80(4)
O1 Mo1 C4 O4 -81(4)
C3 Mo1 C5 O5 -90(7)
C4 Mo1 C5 O5 -2(7)
N1 Mo1 C5 O5 121(6)
N2 Mo1 C5 O5 170(7)
O1 Mo1 C5 O5 96(7)
C15 N1 C11 C12 .5(4)
Mo1 N1 C11 C12 175.2(2)
C15 N1 C11 C1 177.1(3)
Mo1 N1 C11 C1 -8.3(3)
O1 C1 C11 N1 31.9(4)
O1 C1 C11 C12 -151.5(3)
N1 C11 C12 C13 .0(5)
C1 C11 C12 C13 -176.3(3)
C11 C12 C13 C14 -.3(5)
C12 C13 C14 C15 .0(5)
C11 N1 C15 C14 -.8(4)
Mo1 N1 C15 C14 -175.0(2)
C13 C14 C15 N1 .6(5)
C25 N2 C21 C22 -1.4(4)
Mo1 N2 C21 C22 -177.1(2)
C25 N2 C21 C2 -179.0(3)
Mo1 N2 C21 C2 5.4(3)
O1 C2 C21 N2 -24.9(4)
O1 C2 C21 C22 157.6(3)
N2 C21 C22 C23 2.1(5)
C2 C21 C22 C23 179.6(3)
C21 C22 C23 C24 -1.6(6)
C22 C23 C24 C25 .4(6)
C21 N2 C25 C24 .2(4)
Mo1 N2 C25 C24 175.5(2)
C23 C24 C25 N2 .3(5)
